data_7703295
loop_
_publ_author_name
'Chai, Siqian'
'Xiong, Jianbo'
'Zheng, Yongshen'
'Shi, Rongchao'
'Xu, Jialiang'

_publ_section_title
;
 Dielectric phase transition of an A<sub>2</sub>BX<sub>4</sub>-type
 perovskite with a pentahedral to octahedral transformation.
;
_journal_issue 7
_journal_name_full 'Dalton transactions (Cambridge, England : 2003)'
_journal_page_first 2218
_journal_page_last 2224
_journal_paper_doi 10.1039/c9dt04270a
_journal_volume 49
_journal_year 2020
_chemical_formula_sum 'C5 H12 I3 N Pb'
_chemical_formula_weight 674.05
_space_group_crystal_system monoclinic
_space_group_IT_number 14
_space_group_name_Hall '-P 2ybc'
_space_group_name_H-M_alt 'P 1 21/c 1'
_atom_sites_solution_hydrogens geom
_audit_creation_method SHELXL-2018/3
_audit_update_record
;
2020-01-10 deposited with the CCDC.	2020-01-15 downloaded from the CCDC.
;
_cell_angle_alpha 90
_cell_angle_beta 116.121(3)
_cell_angle_gamma 90
_cell_formula_units_Z 8
_cell_length_a 19.3160(19)
_cell_length_b 8.2729(8)
_cell_length_c 17.4841(17)
_cell_measurement_reflns_used 9850
_cell_measurement_temperature 150(2)
_cell_measurement_theta_max 38.75
_cell_measurement_theta_min 2.59
_cell_volume 2508.6(4)
_computing_cell_refinement 'Bruker SAINT'
_computing_data_collection 'Bruker APEX2'
_computing_data_reduction 'Bruker SAINT'
_computing_molecular_graphics 'Bruker SHELXTL'
_computing_publication_material 'Bruker SHELXTL'
_computing_structure_refinement 'SHELXL-2018/3 (Sheldrick, 2018)'
_computing_structure_solution 'SHELXT 2014/4 (Sheldrick, 2014)'
_diffrn_ambient_temperature 150(2)
_diffrn_measured_fraction_theta_full 0.982
_diffrn_measured_fraction_theta_max 0.982
_diffrn_measurement_device_type 'Bruker APEX-II CCD'
_diffrn_measurement_method '\f and \w scans'
_diffrn_radiation_type MoK\a
_diffrn_radiation_wavelength 0.71073
_diffrn_reflns_av_R_equivalents 0.0969
_diffrn_reflns_av_unetI/netI 0.0777
_diffrn_reflns_Laue_measured_fraction_full 0.982
_diffrn_reflns_Laue_measured_fraction_max 0.982
_diffrn_reflns_limit_h_max 21
_diffrn_reflns_limit_h_min -23
_diffrn_reflns_limit_k_max 10
_diffrn_reflns_limit_k_min -9
_diffrn_reflns_limit_l_max 21
_diffrn_reflns_limit_l_min -21
_diffrn_reflns_number 17269
_diffrn_reflns_point_group_measured_fraction_full 0.982
_diffrn_reflns_point_group_measured_fraction_max 0.982
_diffrn_reflns_theta_full 25.100
_diffrn_reflns_theta_max 25.681
_diffrn_reflns_theta_min 2.098
_diffrn_standards_number 0
_exptl_absorpt_coefficient_mu 20.784
_exptl_absorpt_correction_T_max 0.7477
_exptl_absorpt_correction_T_min 0.1748
_exptl_absorpt_correction_type multi-scan
_exptl_absorpt_process_details sadabs
_exptl_crystal_colour yellow
_exptl_crystal_density_diffrn 3.569
_exptl_crystal_description block
_exptl_crystal_F_000 2320
_exptl_crystal_size_max 0.280
_exptl_crystal_size_mid 0.250
_exptl_crystal_size_min 0.210
_refine_diff_density_max 7.555
_refine_diff_density_min -7.979
_refine_diff_density_rms 0.754
_refine_ls_extinction_method none
_refine_ls_goodness_of_fit_ref 1.038
_refine_ls_hydrogen_treatment constr
_refine_ls_matrix_type full
_refine_ls_number_parameters 182
_refine_ls_number_reflns 4674
_refine_ls_number_restraints 144
_refine_ls_restrained_S_all 1.023
_refine_ls_R_factor_all 0.1159
_refine_ls_R_factor_gt 0.1071
_refine_ls_shift/su_max 0.001
_refine_ls_shift/su_mean 0.000
_refine_ls_structure_factor_coef Fsqd
_refine_ls_weighting_details 'w=1/[\s^2^(Fo^2^)+(0.3110P)^2^] where P=(Fo^2^+2Fc^2^)/3'
_refine_ls_weighting_scheme calc
_refine_ls_wR_factor_gt 0.3232
_refine_ls_wR_factor_ref 0.3496
_reflns_Friedel_coverage 0.000
_reflns_number_gt 4083
_reflns_number_total 4674
_reflns_threshold_expression 'I > 2\s(I)'
_cod_data_source_file c9dt04270a2.cif
_cod_data_source_block pppppp
_cod_depositor_comments 'Adding full bibliography for 7703293--7703296.cif.'
_cod_original_sg_symbol_H-M 'P 21/c'
_cod_database_code 7703295
_shelx_shelxl_version_number 2018/3
_shelx_space_group_comment
;
The symmetry employed for this shelxl refinement is uniquely defined
by the following loop, which should always be used as a source of
symmetry information in preference to the above space-group names.
They are only intended as comments.
;
_shelx_estimated_absorpt_t_min 0.068
_shelx_estimated_absorpt_t_max 0.097

loop_
_space_group_symop_operation_xyz
'x, y, z'
'-x, y+1/2, -z+1/2'
'-x, -y, -z'
'x, -y-1/2, z-1/2'

loop_
_atom_site_label
_atom_site_type_symbol
_atom_site_fract_x
_atom_site_fract_y
_atom_site_fract_z
_atom_site_U_iso_or_equiv
_atom_site_adp_type
_atom_site_occupancy
_atom_site_site_symmetry_order
_atom_site_calc_flag
_atom_site_refinement_flags_posn
_atom_site_refinement_flags_adp
Pb1 Pb 1.00081(6) 0.45608(16) 0.75258(7) 0.0236(5) Uani 1 1 d . .
Pb2 Pb 0.49966(6) 0.4774(2) 0.75059(7) 0.0250(5) Uani 1 1 d . .
I1 I 0.85706(12) 0.6935(3) 0.66872(15) 0.0264(6) Uani 1 1 d . .
I2 I 0.55524(12) 0.6839(2) 0.64156(16) 0.0258(6) Uani 1 1 d . .
I3 I 1.08394(12) 0.6724(3) 0.67422(16) 0.0287(6) Uani 1 1 d . .
I4 I 0.94457(12) 0.2558(3) 0.58881(15) 0.0268(6) Uani 1 1 d . .
I5 I 0.41535(12) 0.2414(3) 0.59495(15) 0.0269(6) Uani 1 1 d . .
I6 I 0.64421(11) 0.2374(3) 0.80640(15) 0.0272(6) Uani 1 1 d . .
C10 C 0.3935(17) 0.718(4) 0.421(2) 0.020(5) Uani 1 1 d . U
H10A H 0.376494 0.693023 0.360014 0.024 Uiso 1 1 calc R U
H10B H 0.447146 0.678820 0.452768 0.024 Uiso 1 1 calc R U
C2 C 0.8062(19) 0.898(4) 0.925(2) 0.033(5) Uani 1 1 d . U
H2A H 0.807185 1.016966 0.920451 0.040 Uiso 1 1 calc R U
H2B H 0.777657 0.869579 0.958503 0.040 Uiso 1 1 calc R U
C1 C 0.7711(18) 0.641(4) 0.842(2) 0.030(5) Uani 1 1 d . U
H1C H 0.739059 0.603660 0.869981 0.036 Uiso 1 1 calc R U
H1D H 0.748829 0.596644 0.783777 0.036 Uiso 1 1 calc R U
N2 N 0.8485(15) 0.580(4) 0.8892(17) 0.030(4) Uani 1 1 d . U
H2C H 0.876230 0.602575 0.859663 0.036 Uiso 1 1 calc R U
H2D H 0.846819 0.471145 0.893963 0.036 Uiso 1 1 calc R U
C3 C 0.8889(19) 0.654(5) 0.977(2) 0.032(5) Uani 1 1 d . U
H3A H 0.862787 0.620939 1.012483 0.039 Uiso 1 1 calc R U
H3B H 0.943185 0.617189 1.005910 0.039 Uiso 1 1 calc R U
C4 C 0.8856(19) 0.832(4) 0.967(2) 0.032(5) Uani 1 1 d . U
H4A H 0.913328 0.883350 1.023397 0.038 Uiso 1 1 calc R U
H4B H 0.912780 0.862740 0.932222 0.038 Uiso 1 1 calc R U
C5 C 0.3119(16) 0.971(4) 0.389(2) 0.024(5) Uani 1 1 d . U
H5A H 0.291809 0.958285 0.326204 0.029 Uiso 1 1 calc R U
H5B H 0.315190 1.088542 0.401057 0.029 Uiso 1 1 calc R U
C6 C 0.3923(17) 0.899(4) 0.4318(19) 0.024(5) Uani 1 1 d . U
H6A H 0.424907 0.950202 0.407952 0.028 Uiso 1 1 calc R U
H6B H 0.415085 0.924770 0.493314 0.028 Uiso 1 1 calc R U
C7 C 0.3429(16) 0.629(4) 0.452(2) 0.023(5) Uani 1 1 d . U
H7A H 0.364637 0.636784 0.514583 0.027 Uiso 1 1 calc R U
H7B H 0.340537 0.512882 0.436441 0.027 Uiso 1 1 calc R U
C8 C 0.2546(19) 0.893(4) 0.418(2) 0.031(5) Uani 1 1 d . U
H8A H 0.201617 0.932014 0.381530 0.038 Uiso 1 1 calc R U
H8B H 0.268447 0.922317 0.477426 0.038 Uiso 1 1 calc R U
C9 C 0.7685(19) 0.821(4) 0.838(2) 0.027(5) Uani 1 1 d . U
H9A H 0.714125 0.856689 0.808078 0.032 Uiso 1 1 calc R U
H9B H 0.795198 0.858204 0.803734 0.032 Uiso 1 1 calc R U
N1 N 0.2583(16) 0.705(3) 0.409(2) 0.031(5) Uani 1 1 d . U
H1A H 0.235743 0.678794 0.352723 0.037 Uiso 1 1 calc R U
H1B H 0.229908 0.657947 0.433041 0.037 Uiso 1 1 calc R U

loop_
_atom_site_aniso_label
_atom_site_aniso_U_11
_atom_site_aniso_U_22
_atom_site_aniso_U_33
_atom_site_aniso_U_23
_atom_site_aniso_U_13
_atom_site_aniso_U_12
Pb1 0.0232(8) 0.0118(9) 0.0340(9) 0.0008(4) 0.0109(7) 0.0001(4)
Pb2 0.0217(7) 0.0171(11) 0.0350(10) 0.0000(4) 0.0115(7) 0.0003(4)
I1 0.0171(10) 0.0200(10) 0.0358(13) 0.0002(8) 0.0060(9) 0.0006(7)
I2 0.0213(10) 0.0170(10) 0.0375(13) 0.0030(8) 0.0114(10) 0.0006(7)
I3 0.0251(11) 0.0173(10) 0.0450(14) 0.0004(9) 0.0165(11) -0.0010(8)
I4 0.0206(10) 0.0207(10) 0.0326(13) -0.0026(9) 0.0058(10) -0.0010(8)
I5 0.0225(11) 0.0187(10) 0.0311(13) -0.0009(8) 0.0042(10) -0.0008(8)
I6 0.0171(10) 0.0192(10) 0.0399(14) 0.0009(9) 0.0076(10) 0.0015(8)
C10 0.020(7) 0.020(7) 0.021(7) -0.008(6) 0.009(5) 0.001(6)
C2 0.030(7) 0.028(7) 0.036(7) 0.000(6) 0.009(6) 0.000(6)
C1 0.029(7) 0.027(7) 0.031(7) 0.002(6) 0.011(6) 0.001(6)
N2 0.032(7) 0.026(7) 0.033(7) -0.001(6) 0.015(5) 0.004(6)
C3 0.030(7) 0.030(7) 0.035(7) -0.001(6) 0.012(6) 0.003(6)
C4 0.029(7) 0.029(7) 0.034(7) -0.002(6) 0.012(6) 0.002(6)
C5 0.024(7) 0.022(7) 0.024(7) 0.001(6) 0.009(5) -0.001(6)
C6 0.023(7) 0.022(7) 0.023(7) -0.003(6) 0.008(5) -0.001(6)
C7 0.024(7) 0.021(7) 0.023(7) -0.005(6) 0.010(5) -0.002(6)
C8 0.030(7) 0.025(7) 0.032(7) 0.000(6) 0.008(6) 0.000(6)
C9 0.026(7) 0.025(7) 0.030(7) 0.001(6) 0.013(6) -0.001(6)
N1 0.032(7) 0.025(7) 0.030(7) -0.003(6) 0.008(5) -0.004(6)

loop_
_atom_type_symbol
_atom_type_description
_atom_type_scat_dispersion_real
_atom_type_scat_dispersion_imag
_atom_type_scat_source
C C 0.0033 0.0016 'International Tables Vol C Tables 4.2.6.8 and 6.1.1.4'
H H 0.0000 0.0000 'International Tables Vol C Tables 4.2.6.8 and 6.1.1.4'
N N 0.0061 0.0033 'International Tables Vol C Tables 4.2.6.8 and 6.1.1.4'
I I -0.4742 1.8119 'International Tables Vol C Tables 4.2.6.8 and 6.1.1.4'
Pb Pb -3.3944 10.1111 'International Tables Vol C Tables 4.2.6.8 and 6.1.1.4'

loop_
_geom_angle_atom_site_label_1
_geom_angle_atom_site_label_2
_geom_angle_atom_site_label_3
_geom_angle
_geom_angle_site_symmetry_1
_geom_angle_site_symmetry_3
I4 Pb1 I3 86.48(7) . .
I4 Pb1 I1 91.41(7) . .
I3 Pb1 I1 87.52(7) . .
I4 Pb1 I1 85.47(6) . 2_746
I3 Pb1 I1 93.84(6) . 2_746
I1 Pb1 I1 176.51(6) . 2_746
I4 Pb1 I3 86.98(7) . 2_746
I3 Pb1 I3 171.82(7) . 2_746
I1 Pb1 I3 97.57(6) . 2_746
I1 Pb1 I3 80.73(6) 2_746 2_746
I2 Pb2 I5 89.86(7) . .
I2 Pb2 I6 92.16(7) . .
I5 Pb2 I6 85.93(7) . .
I2 Pb2 I5 87.47(7) . 2_656
I5 Pb2 I5 176.64(8) . 2_656
I6 Pb2 I5 96.20(6) . 2_656
I2 Pb2 I6 85.88(7) . 2_656
I5 Pb2 I6 95.54(6) . 2_656
I6 Pb2 I6 177.54(8) . 2_656
I5 Pb2 I6 82.23(6) 2_656 2_656
Pb1 I1 Pb1 79.44(5) . 2_756
Pb1 I3 Pb1 78.70(5) . 2_756
Pb2 I5 Pb2 79.73(5) . 2_646
Pb2 I6 Pb2 78.89(5) . 2_646
C7 C10 C6 113(3) . .
C7 C10 H10A 108.9 . .
C6 C10 H10A 108.9 . .
C7 C10 H10B 108.9 . .
C6 C10 H10B 108.9 . .
H10A C10 H10B 107.7 . .
C4 C2 C9 106(3) . .
C4 C2 H2A 110.5 . .
C9 C2 H2A 110.5 . .
C4 C2 H2B 110.5 . .
C9 C2 H2B 110.5 . .
H2A C2 H2B 108.7 . .
N2 C1 C9 112(3) . .
N2 C1 H1C 109.1 . .
C9 C1 H1C 109.1 . .
N2 C1 H1D 109.1 . .
C9 C1 H1D 109.1 . .
H1C C1 H1D 107.9 . .
C1 N2 C3 112(3) . .
C1 N2 H2C 109.2 . .
C3 N2 H2C 109.2 . .
C1 N2 H2D 109.2 . .
C3 N2 H2D 109.2 . .
H2C N2 H2D 107.9 . .
C4 C3 N2 107(3) . .
C4 C3 H3A 110.3 . .
N2 C3 H3A 110.3 . .
C4 C3 H3B 110.3 . .
N2 C3 H3B 110.3 . .
H3A C3 H3B 108.5 . .
C2 C4 C3 114(3) . .
C2 C4 H4A 108.8 . .
C3 C4 H4A 108.8 . .
C2 C4 H4B 108.8 . .
C3 C4 H4B 108.8 . .
H4A C4 H4B 107.7 . .
C6 C5 C8 113(3) . .
C6 C5 H5A 108.9 . .
C8 C5 H5A 108.9 . .
C6 C5 H5B 108.9 . .
C8 C5 H5B 108.9 . .
H5A C5 H5B 107.7 . .
C10 C6 C5 113(2) . .
C10 C6 H6A 108.9 . .
C5 C6 H6A 108.9 . .
C10 C6 H6B 108.9 . .
C5 C6 H6B 108.9 . .
H6A C6 H6B 107.7 . .
C10 C7 N1 109(3) . .
C10 C7 H7A 109.8 . .
N1 C7 H7A 109.8 . .
C10 C7 H7B 109.8 . .
N1 C7 H7B 109.8 . .
H7A C7 H7B 108.2 . .
C5 C8 N1 108(3) . .
C5 C8 H8A 110.0 . .
N1 C8 H8A 110.0 . .
C5 C8 H8B 110.0 . .
N1 C8 H8B 110.0 . .
H8A C8 H8B 108.4 . .
C1 C9 C2 112(3) . .
C1 C9 H9A 109.2 . .
C2 C9 H9A 109.2 . .
C1 C9 H9B 109.2 . .
C2 C9 H9B 109.2 . .
H9A C9 H9B 107.9 . .
C8 N1 C7 115(2) . .
C8 N1 H1A 108.5 . .
C7 N1 H1A 108.5 . .
C8 N1 H1B 108.5 . .
C7 N1 H1B 108.5 . .
H1A N1 H1B 107.5 . .

loop_
_geom_bond_atom_site_label_1
_geom_bond_atom_site_label_2
_geom_bond_distance
_geom_bond_site_symmetry_2
Pb1 I4 3.063(3) .
Pb1 I3 3.098(3) .
Pb1 I1 3.183(2) .
Pb1 I1 3.290(2) 2_746
Pb1 I3 3.416(3) 2_746
Pb2 I2 3.084(3) .
Pb2 I5 3.157(3) .
Pb2 I6 3.208(2) .
Pb2 I5 3.295(3) 2_656
Pb2 I6 3.302(2) 2_656
C10 C7 1.50(4) .
C10 C6 1.51(4) .
C10 H10A 0.9900 .
C10 H10B 0.9900 .
C2 C4 1.48(4) .
C2 C9 1.52(5) .
C2 H2A 0.9900 .
C2 H2B 0.9900 .
C1 N2 1.44(4) .
C1 C9 1.49(4) .
C1 H1C 0.9900 .
C1 H1D 0.9900 .
N2 C3 1.52(4) .
N2 H2C 0.9100 .
N2 H2D 0.9100 .
C3 C4 1.49(5) .
C3 H3A 0.9900 .
C3 H3B 0.9900 .
C4 H4A 0.9900 .
C4 H4B 0.9900 .
C5 C6 1.52(4) .
C5 C8 1.55(4) .
C5 H5A 0.9900 .
C5 H5B 0.9900 .
C6 H6A 0.9900 .
C6 H6B 0.9900 .
C7 N1 1.60(4) .
C7 H7A 0.9900 .
C7 H7B 0.9900 .
C8 N1 1.57(4) .
C8 H8A 0.9900 .
C8 H8B 0.9900 .
C9 H9A 0.9900 .
C9 H9B 0.9900 .
N1 H1A 0.9100 .
N1 H1B 0.9100 .

loop_
_geom_hbond_atom_site_label_D
_geom_hbond_atom_site_label_H
_geom_hbond_atom_site_label_A
_geom_hbond_distance_DH
_geom_hbond_distance_HA
_geom_hbond_distance_DA
_geom_hbond_angle_DHA
_geom_hbond_site_symmetry_A
_geom_hbond_publ_flag
C10 H10A I6 0.99 2.82 3.73(3) 154.1 3_666 yes
C10 H10B I2 0.99 3.03 3.75(3) 130.9 . yes
C10 H10B I5 0.99 3.18 3.84(3) 125.0 3_666 yes
N2 H2C I1 0.91 3.28 4.04(3) 142.3 . yes
N2 H2D I3 0.91 3.27 3.95(3) 132.7 2_746 yes
C3 H3A I1 0.99 3.18 3.87(4) 128.4 4_576 yes
C4 H4A I1 0.99 3.24 3.81(4) 118.8 4_576 yes
C4 H4A I3 0.99 3.22 3.95(3) 131.8 4_576 yes
C4 H4A I4 0.99 3.16 3.91(4) 134.2 4_576 yes
C4 H4B I3 0.99 3.18 3.95(4) 135.4 2_756 yes
C4 H4B I4 0.99 3.07 3.86(4) 138.2 2_756 yes
C5 H5B I5 0.99 3.33 3.96(3) 123.3 1_565 yes
C7 H7A I6 0.99 3.31 4.22(3) 153.0 2_656 yes
C7 H7B I2 0.99 3.31 4.01(3) 128.5 3_666 yes
C8 H8A I1 0.99 3.28 3.97(3) 128.1 3_676 yes
N1 H1B I4 0.91 3.30 3.95(3) 130.3 3_666 yes
